data_8107576
loop_
_publ_author_name
'Yang, Hai-Yan'
'Wang, Hong-Fang'
'Li, Hui'
'Li, Ying-Hua'
'Zhao, Yao-Min'

_publ_section_title
;
 Crystal structure of
 cyclo[tetraiodido-bis{\m2-1-[(benzotriazol-1-yl)methyl]-1-H-1,3-(2-isopropyl-imidazol)-k
 2N:N}dicadmiun(II)], C26H30N10Cd2I4
;
_journal_issue 5
_journal_name_full 'Zeitschrift f\"ur Kristallographie - New Crystal Structures'
_journal_page_first 835
_journal_page_last 836
_journal_paper_doi 10.1515/ncrs-2023-0209
_journal_volume 238
_journal_year 2023
_chemical_formula_moiety 'C26 H30 Cd2 I4 N10'
_chemical_formula_sum 'C26 H30 Cd2 I4 N10'
_chemical_formula_weight 1215.00
_space_group_crystal_system monoclinic
_space_group_IT_number 14
_space_group_name_Hall '-P 2yn'
_space_group_name_H-M_alt 'P 1 21/n 1'
_atom_sites_solution_hydrogens geom
_atom_sites_solution_primary direct
_cell_angle_alpha 90
_cell_angle_beta 96.067(4)
_cell_angle_gamma 90
_cell_formula_units_Z 2
_cell_length_a 8.1164(10)
_cell_length_b 15.9401(18)
_cell_length_c 13.5531(17)
_cell_measurement_reflns_used 9916
_cell_measurement_temperature 273(2)
_cell_measurement_theta_max 27.50
_cell_measurement_theta_min 2.83
_cell_volume 1743.6(4)
_computing_cell_refinement 'SAINT V8.38A (?, 2016)'
_computing_data_reduction 'SAINT V8.38A (?, 2016)'
_computing_molecular_graphics 'Olex2 (Dolomanov et al., 2009)'
_computing_publication_material 'Olex2 (Dolomanov et al., 2009)'
_computing_structure_refinement 'ShelXL (Sheldrick, 2015)'
_computing_structure_solution 'SIR2004 (Burla et al., 2007)'
_diffrn_ambient_temperature 273.15
_diffrn_measured_fraction_theta_full 0.986
_diffrn_measured_fraction_theta_max 0.989
_diffrn_measurement_device_type 'Bruker APEX-II CCD'
_diffrn_measurement_method '\f and \w scans'
_diffrn_radiation_type MoK\a
_diffrn_radiation_wavelength 0.71073
_diffrn_reflns_av_R_equivalents 0.1517
_diffrn_reflns_av_unetI/netI 0.0475
_diffrn_reflns_Laue_measured_fraction_full 0.986
_diffrn_reflns_Laue_measured_fraction_max 0.989
_diffrn_reflns_limit_h_max 10
_diffrn_reflns_limit_h_min -10
_diffrn_reflns_limit_k_max 20
_diffrn_reflns_limit_k_min -20
_diffrn_reflns_limit_l_max 17
_diffrn_reflns_limit_l_min -17
_diffrn_reflns_number 47046
_diffrn_reflns_point_group_measured_fraction_full 0.986
_diffrn_reflns_point_group_measured_fraction_max 0.989
_diffrn_reflns_theta_full 25.242
_diffrn_reflns_theta_max 27.521
_diffrn_reflns_theta_min 1.979
_diffrn_standards_number 0
_exptl_absorpt_coefficient_mu 4.794
_exptl_absorpt_correction_type none
_exptl_crystal_colour colorless
_exptl_crystal_density_diffrn 2.314
_exptl_crystal_description block
_exptl_crystal_F_000 1128
_exptl_crystal_size_max 0.15
_exptl_crystal_size_mid 0.14
_exptl_crystal_size_min 0.12
_refine_diff_density_max 1.186
_refine_diff_density_min -1.471
_refine_diff_density_rms 0.228
_refine_ls_extinction_coef .
_refine_ls_extinction_method none
_refine_ls_goodness_of_fit_ref 0.979
_refine_ls_hydrogen_treatment constr
_refine_ls_matrix_type full
_refine_ls_number_parameters 192
_refine_ls_number_reflns 3976
_refine_ls_number_restraints 0
_refine_ls_restrained_S_all 0.979
_refine_ls_R_factor_all 0.0414
_refine_ls_R_factor_gt 0.0394
_refine_ls_shift/su_max 0.002
_refine_ls_shift/su_mean 0.000
_refine_ls_structure_factor_coef Fsqd
_refine_ls_weighting_details 'w=1/[\s^2^(Fo^2^)+(0.0649P)^2^+3.3667P] where P=(Fo^2^+2Fc^2^)/3'
_refine_ls_weighting_scheme calc
_refine_ls_wR_factor_gt 0.0996
_refine_ls_wR_factor_ref 0.1088
_reflns_Friedel_coverage 0.000
_reflns_Friedel_fraction_full .
_reflns_Friedel_fraction_max .
_reflns_number_gt 3773
_reflns_number_total 3976
_reflns_threshold_expression 'I > 2\s(I)'
_cod_data_source_file suppl_j_ncrs-2023-0209_suppl.cif
_cod_data_source_block a_a
_cod_original_sg_symbol_H-M 'P 21/n'
_cod_database_code 8107576
_shelx_space_group_comment
;
The symmetry employed for this shelxl refinement is uniquely defined
by the following loop, which should always be used as a source of
symmetry information in preference to the above space-group names.
They are only intended as comments.
;
_shelx_estimated_absorpt_t_max 0.597
_shelx_estimated_absorpt_t_min 0.533
_olex2_refinement_description
;
1. Fixed Uiso
 At 1.2 times of:
  All C(H) groups, All C(H,H) groups
 At 1.5 times of:
  All C(H,H,H) groups
2.a Ternary CH refined with riding coordinates:
 C9(H9)
2.b Secondary CH2 refined with riding coordinates:
 C7(H7A,H7B)
2.c Aromatic/amide H refined with riding coordinates:
 C2(H2), C3(H3), C4(H4), C5(H5), C12(H12), C13(H13)
2.d Idealised Me refined as rotating group:
 C8(H8A,H8B,H8C), C10(H10A,H10B,H10C)
;
_olex2_submission_special_instructions 'No special instructions were received'

loop_
_space_group_symop_operation_xyz
'x, y, z'
'-x+1/2, y+1/2, -z+1/2'
'-x, -y, -z'
'x-1/2, -y-1/2, z-1/2'

loop_
_atom_site_label
_atom_site_type_symbol
_atom_site_fract_x
_atom_site_fract_y
_atom_site_fract_z
_atom_site_U_iso_or_equiv
_atom_site_adp_type
_atom_site_occupancy
_atom_site_site_symmetry_order
_atom_site_calc_flag
_atom_site_refinement_flags_posn
_atom_site_refinement_flags_adp
_atom_site_refinement_flags_occupancy
_atom_site_disorder_assembly
_atom_site_disorder_group
Cd1 Cd 0.62188(3) 0.75888(2) 0.47243(2) 0.03431(11) Uani 1 1 d . . . . .
I1 I 0.34536(4) 0.83863(2) 0.39119(3) 0.05465(13) Uani 1 1 d . . . . .
I2 I 0.89256(3) 0.85713(2) 0.51801(2) 0.04698(12) Uani 1 1 d . . . . .
N1 N 0.6775(4) 0.6613(2) 0.3539(3) 0.0366(7) Uani 1 1 d . . . . .
N2 N 0.5535(4) 0.6114(2) 0.3274(3) 0.0371(7) Uani 1 1 d . . . . .
N3 N 0.6010(4) 0.55767(19) 0.2596(2) 0.0323(6) Uani 1 1 d . . . . .
N4 N 0.5079(4) 0.4194(2) 0.2964(2) 0.0316(6) Uani 1 1 d . . . . .
N5 N 0.4641(4) 0.33045(19) 0.4143(2) 0.0329(6) Uani 1 1 d . . . . .
C1 C 0.7606(5) 0.5736(2) 0.2402(3) 0.0320(7) Uani 1 1 d . . . . .
C2 C 0.8635(5) 0.5387(3) 0.1751(3) 0.0398(8) Uani 1 1 d . . . . .
H2 H 0.829977 0.494305 0.133198 0.048 Uiso 1 1 calc R . . . .
C3 C 1.0180(5) 0.5745(3) 0.1771(4) 0.0448(9) Uani 1 1 d . . . . .
H3 H 1.090599 0.554264 0.133984 0.054 Uiso 1 1 calc R . . . .
C4 C 1.0702(5) 0.6402(3) 0.2416(4) 0.0437(9) Uani 1 1 d . . . . .
H4 H 1.177449 0.660775 0.241584 0.052 Uiso 1 1 calc R . . . .
C5 C 0.9680(5) 0.6752(3) 0.3050(3) 0.0411(9) Uani 1 1 d . . . . .
H5 H 1.002400 0.719185 0.347321 0.049 Uiso 1 1 calc R . . . .
C6 C 0.8093(5) 0.6407(2) 0.3022(3) 0.0329(7) Uani 1 1 d . . . . .
C7 C 0.4918(5) 0.4888(2) 0.2262(3) 0.0350(7) Uani 1 1 d . . . . .
H7A H 0.378006 0.508364 0.218645 0.042 Uiso 1 1 calc R . . . .
H7B H 0.518641 0.469428 0.161954 0.042 Uiso 1 1 calc R . . . .
C8 C 0.2619(6) 0.5082(3) 0.4531(4) 0.0513(11) Uani 1 1 d . . . . .
H8A H 0.293720 0.483132 0.516661 0.077 Uiso 1 1 calc GR . . . .
H8B H 0.159139 0.537724 0.454908 0.077 Uiso 1 1 calc GR . . . .
H8C H 0.346224 0.546781 0.437534 0.077 Uiso 1 1 calc GR . . . .
C9 C 0.2405(5) 0.4398(3) 0.3739(3) 0.0378(8) Uani 1 1 d . . . . .
H9 H 0.205224 0.467517 0.310628 0.045 Uiso 1 1 calc R . . . .
C10 C 0.1022(5) 0.3792(3) 0.3949(4) 0.0532(11) Uani 1 1 d . . . . .
H10A H 0.100002 0.332697 0.349770 0.080 Uiso 1 1 calc GR . . . .
H10B H -0.002388 0.407835 0.386322 0.080 Uiso 1 1 calc GR . . . .
H10C H 0.122191 0.358990 0.461847 0.080 Uiso 1 1 calc GR . . . .
C11 C 0.4014(4) 0.3954(2) 0.3621(3) 0.0301(7) Uani 1 1 d . . . . .
C12 C 0.6175(5) 0.3138(3) 0.3811(3) 0.0368(8) Uani 1 1 d . . . . .
H12 H 0.690021 0.271678 0.405409 0.044 Uiso 1 1 calc R . . . .
C13 C 0.6447(5) 0.3678(2) 0.3088(3) 0.0375(8) Uani 1 1 d . . . . .
H13 H 0.737357 0.370022 0.273973 0.045 Uiso 1 1 calc R . . . .

loop_
_atom_site_aniso_label
_atom_site_aniso_U_11
_atom_site_aniso_U_22
_atom_site_aniso_U_33
_atom_site_aniso_U_23
_atom_site_aniso_U_13
_atom_site_aniso_U_12
Cd1 0.03449(18) 0.03245(17) 0.03667(19) 0.00028(10) 0.00702(12) -0.00291(9)
I1 0.04371(19) 0.0552(2) 0.0635(2) 0.01746(14) -0.00160(15) 0.00572(12)
I2 0.04286(18) 0.04845(19) 0.0509(2) -0.00922(11) 0.01096(13) -0.01518(11)
N1 0.0373(16) 0.0343(16) 0.0393(18) -0.0044(13) 0.0094(14) -0.0040(12)
N2 0.0368(16) 0.0369(16) 0.0385(17) -0.0029(13) 0.0090(13) -0.0042(13)
N3 0.0328(15) 0.0327(15) 0.0324(15) -0.0019(12) 0.0077(12) -0.0025(11)
N4 0.0327(15) 0.0336(15) 0.0292(15) 0.0017(12) 0.0063(12) -0.0043(12)
N5 0.0329(15) 0.0325(15) 0.0339(16) 0.0022(12) 0.0066(12) -0.0008(12)
C1 0.0357(17) 0.0310(16) 0.0297(17) 0.0033(13) 0.0058(14) -0.0009(13)
C2 0.045(2) 0.0348(18) 0.041(2) -0.0009(15) 0.0121(17) 0.0027(15)
C3 0.041(2) 0.045(2) 0.051(3) 0.0047(18) 0.0172(19) 0.0071(17)
C4 0.0324(19) 0.043(2) 0.057(3) 0.0079(18) 0.0112(18) -0.0008(16)
C5 0.039(2) 0.0376(19) 0.047(2) 0.0029(17) 0.0055(17) -0.0056(16)
C6 0.0347(18) 0.0306(16) 0.0339(19) 0.0037(13) 0.0064(15) 0.0019(13)
C7 0.0382(18) 0.0365(18) 0.0297(18) 0.0034(14) 0.0017(14) -0.0057(15)
C8 0.050(2) 0.048(2) 0.058(3) -0.005(2) 0.016(2) 0.0072(19)
C9 0.0313(17) 0.047(2) 0.036(2) 0.0073(16) 0.0054(15) 0.0068(15)
C10 0.0313(19) 0.064(3) 0.065(3) 0.001(2) 0.010(2) -0.0026(19)
C11 0.0299(16) 0.0325(16) 0.0280(16) -0.0007(13) 0.0033(13) -0.0024(13)
C12 0.0319(17) 0.0367(18) 0.043(2) 0.0011(16) 0.0098(15) 0.0036(14)
C13 0.0329(18) 0.0395(19) 0.042(2) -0.0020(16) 0.0111(16) 0.0009(15)

loop_
_atom_type_symbol
_atom_type_description
_atom_type_scat_dispersion_real
_atom_type_scat_dispersion_imag
_atom_type_scat_source
C C 0.0033 0.0016 'International Tables Vol C Tables 4.2.6.8 and 6.1.1.4'
H H 0.0000 0.0000 'International Tables Vol C Tables 4.2.6.8 and 6.1.1.4'
Cd Cd -0.8075 1.2024 'International Tables Vol C Tables 4.2.6.8 and 6.1.1.4'
I I -0.4742 1.8119 'International Tables Vol C Tables 4.2.6.8 and 6.1.1.4'
N N 0.0061 0.0033 'International Tables Vol C Tables 4.2.6.8 and 6.1.1.4'
O O 0.0106 0.0060 'International Tables Vol C Tables 4.2.6.8 and 6.1.1.4'

loop_
_geom_angle_atom_site_label_1
_geom_angle_atom_site_label_2
_geom_angle_atom_site_label_3
_geom_angle
_geom_angle_site_symmetry_1
_geom_angle_site_symmetry_3
I1 Cd1 I2 115.930(17) . .
N1 Cd1 I1 104.31(9) . .
N1 Cd1 I2 109.45(8) . .
N5 Cd1 I1 105.67(8) 3_666 .
N5 Cd1 I2 120.64(9) 3_666 .
N5 Cd1 N1 98.34(12) 3_666 .
N2 N1 Cd1 113.6(2) . .
N2 N1 C6 109.5(3) . .
C6 N1 Cd1 137.0(3) . .
N1 N2 N3 108.0(3) . .
N2 N3 C1 111.0(3) . .
N2 N3 C7 119.0(3) . .
C1 N3 C7 129.6(3) . .
C11 N4 C7 128.5(3) . .
C11 N4 C13 108.2(3) . .
C13 N4 C7 123.3(3) . .
C11 N5 Cd1 136.7(3) . 3_666
C11 N5 C12 106.4(3) . .
C12 N5 Cd1 116.8(2) . 3_666
N3 C1 C2 133.5(4) . .
N3 C1 C6 103.9(3) . .
C6 C1 C2 122.5(4) . .
C1 C2 H2 122.3 . .
C3 C2 C1 115.4(4) . .
C3 C2 H2 122.3 . .
C2 C3 H3 118.8 . .
C2 C3 C4 122.5(4) . .
C4 C3 H3 118.8 . .
C3 C4 H4 119.0 . .
C5 C4 C3 122.1(4) . .
C5 C4 H4 119.0 . .
C4 C5 H5 122.0 . .
C4 C5 C6 116.1(4) . .
C6 C5 H5 122.0 . .
N1 C6 C1 107.6(3) . .
N1 C6 C5 130.9(4) . .
C1 C6 C5 121.4(4) . .
N3 C7 H7A 109.4 . .
N3 C7 H7B 109.4 . .
N4 C7 N3 111.1(3) . .
N4 C7 H7A 109.4 . .
N4 C7 H7B 109.4 . .
H7A C7 H7B 108.0 . .
H8A C8 H8B 109.5 . .
H8A C8 H8C 109.5 . .
H8B C8 H8C 109.5 . .
C9 C8 H8A 109.5 . .
C9 C8 H8B 109.5 . .
C9 C8 H8C 109.5 . .
C8 C9 H9 107.1 . .
C8 C9 C10 110.6(4) . .
C10 C9 H9 107.1 . .
C11 C9 C8 112.0(3) . .
C11 C9 H9 107.1 . .
C11 C9 C10 112.5(4) . .
C9 C10 H10A 109.5 . .
C9 C10 H10B 109.5 . .
C9 C10 H10C 109.5 . .
H10A C10 H10B 109.5 . .
H10A C10 H10C 109.5 . .
H10B C10 H10C 109.5 . .
N4 C11 C9 123.7(3) . .
N5 C11 N4 109.6(3) . .
N5 C11 C9 126.7(3) . .
N5 C12 H12 125.2 . .
C13 C12 N5 109.6(3) . .
C13 C12 H12 125.2 . .
N4 C13 H13 126.9 . .
C12 C13 N4 106.3(3) . .
C12 C13 H13 126.9 . .

loop_
_geom_bond_atom_site_label_1
_geom_bond_atom_site_label_2
_geom_bond_distance
_geom_bond_site_symmetry_2
Cd1 I1 2.7098(5) .
Cd1 I2 2.7156(4) .
Cd1 N1 2.315(3) .
Cd1 N5 2.258(3) 3_666
N1 N2 1.303(5) .
N1 C6 1.379(5) .
N2 N3 1.342(4) .
N3 C1 1.372(5) .
N3 C7 1.453(5) .
N4 C7 1.455(5) .
N4 C11 1.360(5) .
N4 C13 1.378(5) .
N5 C11 1.324(5) .
N5 C12 1.394(5) .
C1 C2 1.394(5) .
C1 C6 1.391(5) .
C2 H2 0.9300 .
C2 C3 1.375(6) .
C3 H3 0.9300 .
C3 C4 1.402(7) .
C4 H4 0.9300 .
C4 C5 1.374(6) .
C5 H5 0.9300 .
C5 C6 1.397(5) .
C7 H7A 0.9700 .
C7 H7B 0.9700 .
C8 H8A 0.9600 .
C8 H8B 0.9600 .
C8 H8C 0.9600 .
C8 C9 1.527(6) .
C9 H9 0.9800 .
C9 C10 1.531(6) .
C9 C11 1.509(5) .
C10 H10A 0.9600 .
C10 H10B 0.9600 .
C10 H10C 0.9600 .
C12 H12 0.9300 .
C12 C13 1.340(6) .
C13 H13 0.9300 .

loop_
_geom_torsion_atom_site_label_1
_geom_torsion_atom_site_label_2
_geom_torsion_atom_site_label_3
_geom_torsion_atom_site_label_4
_geom_torsion
_geom_torsion_site_symmetry_1
_geom_torsion_site_symmetry_2
_geom_torsion_site_symmetry_3
_geom_torsion_site_symmetry_4
Cd1 N1 N2 N3 -179.5(2) . . . .
Cd1 N1 C6 C1 179.9(3) . . . .
Cd1 N1 C6 C5 0.4(7) . . . .
Cd1 N5 C11 N4 -173.6(3) 3_666 . . .
Cd1 N5 C11 C9 8.5(6) 3_666 . . .
Cd1 N5 C12 C13 175.0(3) 3_666 . . .
N1 N2 N3 C1 -0.7(4) . . . .
N1 N2 N3 C7 172.9(3) . . . .
N2 N1 C6 C1 0.0(4) . . . .
N2 N1 C6 C5 -179.6(4) . . . .
N2 N3 C1 C2 -177.5(4) . . . .
N2 N3 C1 C6 0.7(4) . . . .
N2 N3 C7 N4 -81.1(4) . . . .
N3 C1 C2 C3 178.7(4) . . . .
N3 C1 C6 N1 -0.4(4) . . . .
N3 C1 C6 C5 179.2(4) . . . .
N5 C12 C13 N4 0.4(5) . . . .
C1 N3 C7 N4 91.1(4) . . . .
C1 C2 C3 C4 1.4(6) . . . .
C2 C1 C6 N1 178.0(4) . . . .
C2 C1 C6 C5 -2.4(6) . . . .
C2 C3 C4 C5 -2.2(7) . . . .
C3 C4 C5 C6 0.7(6) . . . .
C4 C5 C6 N1 -179.0(4) . . . .
C4 C5 C6 C1 1.5(6) . . . .
C6 N1 N2 N3 0.5(4) . . . .
C6 C1 C2 C3 0.9(6) . . . .
C7 N3 C1 C2 9.8(7) . . . .
C7 N3 C1 C6 -172.0(4) . . . .
C7 N4 C11 N5 -178.4(3) . . . .
C7 N4 C11 C9 -0.5(6) . . . .
C7 N4 C13 C12 178.0(3) . . . .
C8 C9 C11 N4 -91.4(5) . . . .
C8 C9 C11 N5 86.2(5) . . . .
C10 C9 C11 N4 143.3(4) . . . .
C10 C9 C11 N5 -39.1(6) . . . .
C11 N4 C7 N3 105.4(4) . . . .
C11 N4 C13 C12 0.3(4) . . . .
C11 N5 C12 C13 -0.9(5) . . . .
C12 N5 C11 N4 1.0(4) . . . .
C12 N5 C11 C9 -176.9(4) . . . .
C13 N4 C7 N3 -71.9(5) . . . .
C13 N4 C11 N5 -0.8(4) . . . .
C13 N4 C11 C9 177.2(3) . . . .
